data_7211188
loop_
_publ_author_name
'Virdo, Jessica D.'
'Crandall, Laura'
'Dang, Jeremy D.'
'Fulford, Mabel V.'
'Lough, Alan J.'
'Durfee, William S.'
'Bender, Timothy P.'

_publ_section_title
;
 The influence of strong and weak hydrogen bonds on the solid state
 arrangement of hydroxy-containing boron subphthalocyanines
;
_journal_issue 42
_journal_name_full CrystEngComm
_journal_page_first 8578
_journal_paper_doi 10.1039/c3ce41412d
_journal_volume 15
_journal_year 2013
_chemical_formula_moiety 'C30 H17 B N6 O2'
_chemical_formula_sum 'C30 H17 B N6 O2'
_chemical_formula_weight 504.31
_chemical_name_common
;
o-HOPhO-BsubPc
;
_chemical_name_systematic
; 
 (2-Hydroxyphenolato)(subphthalocyaninato)boron 
;
_space_group_IT_number 15
_symmetry_cell_setting monoclinic
_symmetry_space_group_name_Hall '-C 2yc'
_symmetry_space_group_name_H-M 'C 1 2/c 1'
_atom_sites_solution_hydrogens geom
_atom_sites_solution_primary direct
_atom_sites_solution_secondary difmap
_audit_creation_method SHELXL-97
_cell_angle_alpha 90.00
_cell_angle_beta 120.188(1)
_cell_angle_gamma 90.00
_cell_formula_units_Z 8
_cell_length_a 23.4583(4)
_cell_length_b 11.7386(2)
_cell_length_c 19.4923(5)
_cell_measurement_reflns_used 18756
_cell_measurement_temperature 150(1)
_cell_measurement_theta_max 27.0
_cell_measurement_theta_min 2.0
_cell_volume 4639.60(17)
_computing_cell_refinement 'SAINT (Bruker, 2009)'
_computing_data_collection 'APEX2 (Bruker, 2009)'
_computing_data_reduction SAINT
_computing_molecular_graphics 'SHELXTL (Sheldrick, 2008)'
_computing_publication_material SHELXTL
_computing_structure_refinement 'SHELXL-97 (Sheldrick, 2008)'
_computing_structure_solution 'SHELXS-97 (Sheldrick, 2008)'
_diffrn_ambient_temperature 150(1)
_diffrn_measured_fraction_theta_full 0.996
_diffrn_measured_fraction_theta_max 0.987
_diffrn_measurement_device_type 'Bruker Kappa ApexII'
_diffrn_measurement_method '\f scans and \w scans'
_diffrn_radiation_monochromator graphite
_diffrn_radiation_source 'fine-focus sealed tube'
_diffrn_radiation_type MoK\a
_diffrn_radiation_wavelength 0.71073
_diffrn_reflns_av_R_equivalents 0.0374
_diffrn_reflns_av_sigmaI/netI 0.0359
_diffrn_reflns_limit_h_max 25
_diffrn_reflns_limit_h_min -29
_diffrn_reflns_limit_k_max 14
_diffrn_reflns_limit_k_min -14
_diffrn_reflns_limit_l_max 24
_diffrn_reflns_limit_l_min -24
_diffrn_reflns_number 18756
_diffrn_reflns_theta_full 25.00
_diffrn_reflns_theta_max 27.01
_diffrn_reflns_theta_min 2.00
_exptl_absorpt_coefficient_mu 0.094
_exptl_absorpt_correction_T_max 0.7455
_exptl_absorpt_correction_T_min 0.6696
_exptl_absorpt_correction_type multi-scan
_exptl_absorpt_process_details 'SADABS (Sheldrick, 1996)'
_exptl_crystal_colour purple
_exptl_crystal_density_diffrn 1.444
_exptl_crystal_density_method 'not measured'
_exptl_crystal_description block
_exptl_crystal_F_000 2080
_exptl_crystal_size_max 0.20
_exptl_crystal_size_mid 0.15
_exptl_crystal_size_min 0.15
_refine_diff_density_max 0.233
_refine_diff_density_min -0.245
_refine_diff_density_rms 0.044
_refine_ls_extinction_method none
_refine_ls_goodness_of_fit_ref 1.022
_refine_ls_hydrogen_treatment mixed
_refine_ls_matrix_type full
_refine_ls_number_parameters 356
_refine_ls_number_reflns 4990
_refine_ls_number_restraints 0
_refine_ls_restrained_S_all 1.022
_refine_ls_R_factor_all 0.0552
_refine_ls_R_factor_gt 0.0387
_refine_ls_shift/su_max 0.001
_refine_ls_shift/su_mean 0.000
_refine_ls_structure_factor_coef Fsqd
_refine_ls_weighting_details 'calc w=1/[\s^2^(Fo^2^)+(0.0465P)^2^+2.1213P] where P=(Fo^2^+2Fc^2^)/3'
_refine_ls_weighting_scheme calc
_refine_ls_wR_factor_gt 0.0890
_refine_ls_wR_factor_ref 0.0969
_reflns_number_gt 3896
_reflns_number_total 4990
_reflns_threshold_expression I>2\s(I)
_cod_data_source_file c3ce41412d.txt
_cod_data_source_block k1164a
_cod_depositor_comments
;
The following automatic conversions were performed:

'_symmetry_cell_setting' value 'Monoclinic' changed to 'monoclinic'
according to /home/saulius/struct/CIF-dictionaries/cif_core.dic
dictionary named 'cif_core.dic' version 2.4.2 from 2011-04-26.

Automatic conversion script
Id: cif_fix_values 1891 2012-01-12 08:04:46Z andrius 
;
_cod_original_cell_volume 4639.60(16)
_cod_original_sg_symbol_H-M 'C 2/c'
_cod_database_code 7211188

loop_
_symmetry_equiv_pos_as_xyz
'x, y, z'
'-x, y, -z+1/2'
'x+1/2, y+1/2, z'
'-x+1/2, y+1/2, -z+1/2'
'-x, -y, -z'
'x, -y, z-1/2'
'-x+1/2, -y+1/2, -z'
'x+1/2, -y+1/2, z-1/2'

loop_
_atom_site_label
_atom_site_type_symbol
_atom_site_fract_x
_atom_site_fract_y
_atom_site_fract_z
_atom_site_U_iso_or_equiv
_atom_site_adp_type
_atom_site_occupancy
_atom_site_symmetry_multiplicity
_atom_site_calc_flag
_atom_site_refinement_flags
O1 O 0.16046(5) 0.55298(8) 0.38704(5) 0.0189(2) Uani 1 1 d .
O2 O 0.28240(5) 0.44760(10) 0.45550(7) 0.0350(3) Uani 1 1 d .
H1O H 0.2760(10) 0.525(2) 0.4579(13) 0.064(7) Uiso 1 1 d .
N1 N 0.09870(5) 0.70397(9) 0.40655(6) 0.0166(2) Uani 1 1 d .
N2 N -0.00854(5) 0.61939(10) 0.34163(6) 0.0189(3) Uani 1 1 d .
N3 N 0.08397(5) 0.51749(10) 0.43845(6) 0.0172(2) Uani 1 1 d .
N4 N 0.15602(6) 0.44393(10) 0.56672(7) 0.0195(3) Uani 1 1 d .
N5 N 0.18317(5) 0.61352(9) 0.52146(6) 0.0164(2) Uani 1 1 d .
N6 N 0.18322(5) 0.81509(10) 0.50874(6) 0.0168(2) Uani 1 1 d .
C1 C 0.12616(7) 0.80685(11) 0.43916(8) 0.0167(3) Uani 1 1 d .
C2 C 0.07437(7) 0.89153(12) 0.39641(8) 0.0177(3) Uani 1 1 d .
C3 C 0.07255(7) 1.00938(12) 0.40257(8) 0.0208(3) Uani 1 1 d .
H3A H 0.1114 1.0513 0.4363 0.025 Uiso 1 1 calc R
C4 C 0.01243(7) 1.06369(13) 0.35805(8) 0.0239(3) Uani 1 1 d .
H4A H 0.0103 1.1442 0.3610 0.029 Uiso 1 1 calc R
C5 C -0.04523(7) 1.00284(13) 0.30894(9) 0.0247(3) Uani 1 1 d .
H5A H -0.0857 1.0428 0.2797 0.030 Uiso 1 1 calc R
C6 C -0.04453(7) 0.88574(13) 0.30207(8) 0.0220(3) Uani 1 1 d .
H6A H -0.0838 0.8447 0.2686 0.026 Uiso 1 1 calc R
C7 C 0.01567(7) 0.82979(12) 0.34585(8) 0.0183(3) Uani 1 1 d .
C8 C 0.03165(7) 0.70950(12) 0.35739(8) 0.0180(3) Uani 1 1 d .
C9 C 0.01809(7) 0.52598(12) 0.38601(8) 0.0182(3) Uani 1 1 d .
C10 C -0.01176(7) 0.42860(12) 0.40265(8) 0.0196(3) Uani 1 1 d .
C11 C -0.07598(7) 0.38689(13) 0.36519(9) 0.0230(3) Uani 1 1 d .
H11A H -0.1105 0.4241 0.3201 0.028 Uiso 1 1 calc R
C12 C -0.08798(8) 0.28904(13) 0.39589(9) 0.0267(3) Uani 1 1 d .
H12A H -0.1310 0.2569 0.3698 0.032 Uiso 1 1 calc R
C13 C -0.03828(8) 0.23671(13) 0.46425(9) 0.0267(3) Uani 1 1 d .
H13A H -0.0483 0.1703 0.4839 0.032 Uiso 1 1 calc R
C14 C 0.02520(7) 0.27941(12) 0.50388(9) 0.0236(3) Uani 1 1 d .
H14A H 0.0584 0.2448 0.5513 0.028 Uiso 1 1 calc R
C15 C 0.03914(7) 0.37450(12) 0.47230(8) 0.0200(3) Uani 1 1 d .
C16 C 0.09935(7) 0.43937(11) 0.49704(8) 0.0179(3) Uani 1 1 d .
C17 C 0.19434(7) 0.53606(12) 0.57959(8) 0.0179(3) Uani 1 1 d .
C18 C 0.24081(7) 0.59015(12) 0.65429(8) 0.0186(3) Uani 1 1 d .
C19 C 0.26741(7) 0.55370(13) 0.73274(8) 0.0222(3) Uani 1 1 d .
H19A H 0.2621 0.4773 0.7446 0.027 Uiso 1 1 calc R
C20 C 0.30177(7) 0.63213(13) 0.79253(8) 0.0253(3) Uani 1 1 d .
H20A H 0.3202 0.6091 0.8463 0.030 Uiso 1 1 calc R
C21 C 0.30996(7) 0.74490(13) 0.77546(8) 0.0237(3) Uani 1 1 d .
H21A H 0.3335 0.7969 0.8179 0.028 Uiso 1 1 calc R
C22 C 0.28444(7) 0.78206(13) 0.69799(8) 0.0203(3) Uani 1 1 d .
H22A H 0.2906 0.8584 0.6869 0.024 Uiso 1 1 calc R
C23 C 0.24950(6) 0.70425(12) 0.63680(8) 0.0177(3) Uani 1 1 d .
C24 C 0.20826(6) 0.71866(11) 0.55126(8) 0.0166(3) Uani 1 1 d .
C25 C 0.16408(7) 0.43758(12) 0.37600(8) 0.0184(3) Uani 1 1 d .
C26 C 0.22586(7) 0.38660(12) 0.41151(8) 0.0228(3) Uani 1 1 d .
C27 C 0.23127(8) 0.27062(13) 0.40185(10) 0.0304(4) Uani 1 1 d .
H27A H 0.2735 0.2356 0.4264 0.036 Uiso 1 1 calc R
C28 C 0.17538(8) 0.20618(13) 0.35669(10) 0.0313(4) Uani 1 1 d .
H28A H 0.1792 0.1265 0.3513 0.038 Uiso 1 1 calc R
C29 C 0.11398(8) 0.25716(14) 0.31929(9) 0.0304(4) Uani 1 1 d .
H29A H 0.0757 0.2130 0.2873 0.036 Uiso 1 1 calc R
C30 C 0.10845(7) 0.37280(13) 0.32852(8) 0.0246(3) Uani 1 1 d .
H30A H 0.0663 0.4080 0.3022 0.029 Uiso 1 1 calc R
B1 B 0.13370(7) 0.59283(13) 0.43534(9) 0.0170(3) Uani 1 1 d .

loop_
_atom_site_aniso_label
_atom_site_aniso_U_11
_atom_site_aniso_U_22
_atom_site_aniso_U_33
_atom_site_aniso_U_23
_atom_site_aniso_U_13
_atom_site_aniso_U_12
O1 0.0221(5) 0.0149(5) 0.0226(5) -0.0008(4) 0.0135(4) 0.0000(4)
O2 0.0189(6) 0.0232(6) 0.0488(7) -0.0074(5) 0.0064(5) -0.0007(5)
N1 0.0145(6) 0.0170(6) 0.0173(6) -0.0002(5) 0.0073(5) -0.0003(5)
N2 0.0180(6) 0.0197(6) 0.0178(6) -0.0014(5) 0.0080(5) -0.0013(5)
N3 0.0173(6) 0.0167(6) 0.0173(6) -0.0016(5) 0.0085(5) -0.0004(5)
N4 0.0206(6) 0.0159(6) 0.0213(6) 0.0002(5) 0.0101(5) 0.0015(5)
N5 0.0139(6) 0.0160(6) 0.0187(6) 0.0008(4) 0.0078(5) 0.0012(5)
N6 0.0151(6) 0.0174(6) 0.0183(6) 0.0007(5) 0.0088(5) 0.0000(5)
C1 0.0194(7) 0.0154(7) 0.0185(7) 0.0004(5) 0.0119(6) -0.0005(6)
C2 0.0178(7) 0.0207(7) 0.0159(7) 0.0026(5) 0.0094(6) 0.0017(6)
C3 0.0213(7) 0.0205(7) 0.0197(7) 0.0023(6) 0.0097(6) 0.0005(6)
C4 0.0274(8) 0.0180(7) 0.0259(8) 0.0041(6) 0.0132(7) 0.0043(6)
C5 0.0201(8) 0.0270(8) 0.0262(8) 0.0081(6) 0.0110(6) 0.0075(6)
C6 0.0181(7) 0.0264(8) 0.0197(7) 0.0047(6) 0.0083(6) 0.0011(6)
C7 0.0202(7) 0.0201(7) 0.0160(6) 0.0026(5) 0.0102(6) 0.0008(6)
C8 0.0163(7) 0.0222(7) 0.0141(6) 0.0000(5) 0.0066(6) 0.0012(6)
C9 0.0171(7) 0.0205(7) 0.0184(7) -0.0045(5) 0.0099(6) -0.0011(6)
C10 0.0213(7) 0.0189(7) 0.0226(7) -0.0041(6) 0.0140(6) -0.0010(6)
C11 0.0201(7) 0.0248(8) 0.0264(8) -0.0046(6) 0.0134(6) -0.0019(6)
C12 0.0245(8) 0.0283(8) 0.0348(9) -0.0092(7) 0.0205(7) -0.0074(7)
C13 0.0359(9) 0.0229(8) 0.0328(8) -0.0048(6) 0.0257(7) -0.0067(7)
C14 0.0294(8) 0.0207(7) 0.0243(7) -0.0014(6) 0.0161(7) -0.0025(6)
C15 0.0230(7) 0.0181(7) 0.0221(7) -0.0051(6) 0.0139(6) -0.0020(6)
C16 0.0221(7) 0.0141(7) 0.0208(7) -0.0011(5) 0.0133(6) 0.0010(6)
C17 0.0165(7) 0.0175(7) 0.0195(7) 0.0015(5) 0.0089(6) 0.0037(6)
C18 0.0142(7) 0.0200(7) 0.0210(7) -0.0002(6) 0.0084(6) 0.0026(6)
C19 0.0193(7) 0.0234(8) 0.0227(7) 0.0052(6) 0.0097(6) 0.0030(6)
C20 0.0218(8) 0.0331(9) 0.0187(7) 0.0028(6) 0.0085(6) 0.0023(7)
C21 0.0202(7) 0.0271(8) 0.0203(7) -0.0037(6) 0.0075(6) -0.0005(6)
C22 0.0160(7) 0.0220(7) 0.0223(7) -0.0011(6) 0.0092(6) 0.0004(6)
C23 0.0128(6) 0.0202(7) 0.0198(7) 0.0015(5) 0.0078(6) 0.0033(6)
C24 0.0142(7) 0.0171(7) 0.0198(7) -0.0005(5) 0.0095(6) 0.0003(5)
C25 0.0230(7) 0.0167(7) 0.0189(7) -0.0021(5) 0.0132(6) -0.0004(6)
C26 0.0214(8) 0.0207(7) 0.0243(7) -0.0023(6) 0.0100(6) -0.0022(6)
C27 0.0303(9) 0.0221(8) 0.0399(9) 0.0002(7) 0.0185(8) 0.0045(7)
C28 0.0429(10) 0.0175(8) 0.0403(9) -0.0058(7) 0.0259(8) -0.0035(7)
C29 0.0332(9) 0.0270(8) 0.0338(9) -0.0126(7) 0.0190(7) -0.0117(7)
C30 0.0215(8) 0.0286(8) 0.0227(7) -0.0051(6) 0.0104(6) -0.0023(6)
B1 0.0150(8) 0.0163(8) 0.0186(8) -0.0011(6) 0.0076(6) -0.0003(6)

loop_
_atom_type_symbol
_atom_type_description
_atom_type_scat_dispersion_real
_atom_type_scat_dispersion_imag
_atom_type_scat_source
C C 0.0033 0.0016 'International Tables Vol C Tables 4.2.6.8 and 6.1.1.4'
H H 0.0000 0.0000 'International Tables Vol C Tables 4.2.6.8 and 6.1.1.4'
B B 0.0013 0.0007 'International Tables Vol C Tables 4.2.6.8 and 6.1.1.4'
N N 0.0061 0.0033 'International Tables Vol C Tables 4.2.6.8 and 6.1.1.4'
O O 0.0106 0.0060 'International Tables Vol C Tables 4.2.6.8 and 6.1.1.4'

loop_
_geom_angle_atom_site_label_1
_geom_angle_atom_site_label_2
_geom_angle_atom_site_label_3
_geom_angle
C25 O1 B1 119.96(11)
C26 O2 H1O 114.5(13)
C1 N1 C8 112.97(11)
C1 N1 B1 123.80(11)
C8 N1 B1 121.66(11)
C9 N2 C8 116.75(11)
C9 N3 C16 113.59(12)
C9 N3 B1 122.85(12)
C16 N3 B1 123.40(12)
C16 N4 C17 116.71(12)
C24 N5 C17 112.67(11)
C24 N5 B1 123.11(11)
C17 N5 B1 122.31(11)
C1 N6 C24 117.58(11)
N6 C1 N1 121.96(12)
N6 C1 C2 130.15(12)
N1 C1 C2 105.87(11)
C3 C2 C7 120.32(13)
C3 C2 C1 132.79(13)
C7 C2 C1 106.58(12)
C4 C3 C2 118.00(13)
C4 C3 H3A 121.0
C2 C3 H3A 121.0
C3 C4 C5 121.58(14)
C3 C4 H4A 119.2
C5 C4 H4A 119.2
C6 C5 C4 121.35(13)
C6 C5 H5A 119.3
C4 C5 H5A 119.3
C5 C6 C7 117.85(13)
C5 C6 H6A 121.1
C7 C6 H6A 121.1
C6 C7 C2 120.89(13)
C6 C7 C8 131.12(13)
C2 C7 C8 107.69(12)
N2 C8 N1 123.23(12)
N2 C8 C7 129.32(12)
N1 C8 C7 105.71(11)
N2 C9 N3 121.93(12)
N2 C9 C10 131.60(12)
N3 C9 C10 105.43(12)
C11 C10 C15 120.61(13)
C11 C10 C9 132.28(13)
C15 C10 C9 107.11(12)
C12 C11 C10 117.76(14)
C12 C11 H11A 121.1
C10 C11 H11A 121.1
C11 C12 C13 121.50(14)
C11 C12 H12A 119.3
C13 C12 H12A 119.3
C14 C13 C12 121.47(14)
C14 C13 H13A 119.3
C12 C13 H13A 119.3
C13 C14 C15 118.09(14)
C13 C14 H14A 121.0
C15 C14 H14A 121.0
C14 C15 C10 120.47(13)
C14 C15 C16 132.65(13)
C10 C15 C16 106.87(12)
N4 C16 N3 122.08(12)
N4 C16 C15 131.18(13)
N3 C16 C15 105.66(12)
N4 C17 N5 123.11(12)
N4 C17 C18 129.14(12)
N5 C17 C18 105.86(12)
C19 C18 C23 120.80(13)
C19 C18 C17 131.26(13)
C23 C18 C17 107.27(12)
C20 C19 C18 117.97(14)
C20 C19 H19A 121.0
C18 C19 H19A 121.0
C19 C20 C21 121.36(13)
C19 C20 H20A 119.3
C21 C20 H20A 119.3
C22 C21 C20 121.35(14)
C22 C21 H21A 119.3
C20 C21 H21A 119.3
C21 C22 C23 118.16(14)
C21 C22 H22A 120.9
C23 C22 H22A 120.9
C22 C23 C18 120.35(12)
C22 C23 C24 132.00(13)
C18 C23 C24 106.92(12)
N6 C24 N5 122.36(12)
N6 C24 C23 129.30(12)
N5 C24 C23 106.15(11)
O1 C25 C30 122.07(13)
O1 C25 C26 118.40(12)
C30 C25 C26 119.49(13)
O2 C26 C25 121.87(13)
O2 C26 C27 118.23(13)
C25 C26 C27 119.90(13)
C28 C27 C26 120.09(15)
C28 C27 H27A 120.0
C26 C27 H27A 120.0
C27 C28 C29 120.21(14)
C27 C28 H28A 119.9
C29 C28 H28A 119.9
C28 C29 C30 119.82(14)
C28 C29 H29A 120.1
C30 C29 H29A 120.1
C29 C30 C25 120.42(14)
C29 C30 H30A 119.8
C25 C30 H30A 119.8
O1 B1 N3 116.07(12)
O1 B1 N1 112.00(11)
N3 B1 N1 103.91(11)
O1 B1 N5 115.75(12)
N3 B1 N5 103.35(11)
N1 B1 N5 104.37(11)

loop_
_geom_bond_atom_site_label_1
_geom_bond_atom_site_label_2
_geom_bond_distance
O1 C25 1.3809(16)
O1 B1 1.4468(18)
O2 C26 1.3651(18)
O2 H1O 0.93(2)
N1 C1 1.3658(17)
N1 C8 1.3713(17)
N1 B1 1.4925(19)
N2 C9 1.3406(18)
N2 C8 1.3456(18)
N3 C9 1.3619(17)
N3 C16 1.3642(17)
N3 B1 1.4892(19)
N4 C16 1.3413(18)
N4 C17 1.3468(18)
N5 C24 1.3651(17)
N5 C17 1.3714(17)
N5 B1 1.5049(19)
N6 C1 1.3472(17)
N6 C24 1.3505(17)
C1 C2 1.4630(19)
C2 C3 1.391(2)
C2 C7 1.424(2)
C3 C4 1.385(2)
C3 H3A 0.9500
C4 C5 1.398(2)
C4 H4A 0.9500
C5 C6 1.382(2)
C5 H5A 0.9500
C6 C7 1.394(2)
C6 H6A 0.9500
C7 C8 1.4492(19)
C9 C10 1.460(2)
C10 C11 1.392(2)
C10 C15 1.429(2)
C11 C12 1.388(2)
C11 H11A 0.9500
C12 C13 1.396(2)
C12 H12A 0.9500
C13 C14 1.381(2)
C13 H13A 0.9500
C14 C15 1.391(2)
C14 H14A 0.9500
C15 C16 1.457(2)
C17 C18 1.4544(19)
C18 C19 1.3969(19)
C18 C23 1.4218(19)
C19 C20 1.382(2)
C19 H19A 0.9500
C20 C21 1.402(2)
C20 H20A 0.9500
C21 C22 1.386(2)
C21 H21A 0.9500
C22 C23 1.3947(19)
C22 H22A 0.9500
C23 C24 1.4568(18)
C25 C30 1.387(2)
C25 C26 1.389(2)
C26 C27 1.389(2)
C27 C28 1.380(2)
C27 H27A 0.9500
C28 C29 1.381(2)
C28 H28A 0.9500
C29 C30 1.384(2)
C29 H29A 0.9500
C30 H30A 0.9500

loop_
_geom_hbond_atom_site_label_D
_geom_hbond_atom_site_label_H
_geom_hbond_atom_site_label_A
_geom_hbond_distance_DH
_geom_hbond_distance_HA
_geom_hbond_distance_DA
_geom_hbond_angle_DHA
_geom_hbond_site_symmetry_A
O2 H1O N6 0.93(2) 2.06(2) 2.8863(16) 148.1(19) 7_566
